data_2222328
loop_
_publ_author_name
'Cao, Guo-Biao'
'Lu, Xu-Hui'

_publ_section_title (<i>E</i>)-<i>N</i>'-(3,5-Dibromo-2-hydroxybenzylidene)-2-methoxybenzohydrazide
_journal_coeditor_code HB5004
_journal_issue 7
_journal_name_full 'Acta Crystallographica Section E'
_journal_page_first o1587
_journal_paper_doi 10.1107/S1600536809022168
_journal_volume 65
_journal_year 2009
_chemical_formula_iupac 'C15 H12 Br2 N2 O3'
_chemical_formula_moiety 'C15 H12 Br2 N2 O3'
_chemical_formula_sum 'C15 H12 Br2 N2 O3'
_chemical_formula_weight 428.09
_chemical_name_systematic
;
(E)-<i>N</i>'-(3,5-Dibromo-2-hydroxybenzylidene)-2-methoxybenzohydrazide
;
_space_group_IT_number 9
_symmetry_cell_setting monoclinic
_symmetry_space_group_name_Hall 'C -2yc'
_symmetry_space_group_name_H-M 'C 1 c 1'
_atom_sites_solution_hydrogens geom
_atom_sites_solution_primary direct
_atom_sites_solution_secondary difmap
_audit_creation_method SHELXL-97
_cell_angle_alpha 90.00
_cell_angle_beta 96.476(3)
_cell_angle_gamma 90.00
_cell_formula_units_Z 4
_cell_length_a 10.8860(10)
_cell_length_b 12.956(2)
_cell_length_c 10.965(2)
_cell_measurement_reflns_used 2250
_cell_measurement_temperature 298(2)
_cell_measurement_theta_max 25.9
_cell_measurement_theta_min 2.4
_cell_volume 1536.6(4)
_computing_cell_refinement 'SAINT (Bruker, 2007)'
_computing_data_collection 'SMART (Bruker, 2007)'
_computing_data_reduction 'SAINT (Bruker, 2007)'
_computing_molecular_graphics 'SHELXTL (Sheldrick, 2008)'
_computing_publication_material 'SHELXTL (Sheldrick, 2008)'
_computing_structure_refinement 'SHELXTL (Sheldrick, 2008)'
_computing_structure_solution 'SHELXTL (Sheldrick, 2008)'
_diffrn_ambient_temperature 298(2)
_diffrn_measured_fraction_theta_full 0.998
_diffrn_measured_fraction_theta_max 0.998
_diffrn_measurement_device_type 'Bruker SMART CCD'
_diffrn_measurement_method \w
_diffrn_radiation_monochromator graphite
_diffrn_radiation_source 'fine-focus sealed tube'
_diffrn_radiation_type MoK\a
_diffrn_radiation_wavelength 0.71073
_diffrn_reflns_av_R_equivalents 0.0297
_diffrn_reflns_av_sigmaI/netI 0.0493
_diffrn_reflns_limit_h_max 13
_diffrn_reflns_limit_h_min -9
_diffrn_reflns_limit_k_max 16
_diffrn_reflns_limit_k_min -16
_diffrn_reflns_limit_l_max 13
_diffrn_reflns_limit_l_min -13
_diffrn_reflns_number 4623
_diffrn_reflns_theta_full 26.99
_diffrn_reflns_theta_max 26.99
_diffrn_reflns_theta_min 2.45
_diffrn_standards_number 0
_exptl_absorpt_coefficient_mu 5.289
_exptl_absorpt_correction_T_max 0.329
_exptl_absorpt_correction_T_min 0.300
_exptl_absorpt_correction_type multi-scan
_exptl_absorpt_process_details '(SADABS; Bruker, 2001)'
_exptl_crystal_colour colorless
_exptl_crystal_density_diffrn 1.850
_exptl_crystal_density_method 'not measured'
_exptl_crystal_description block
_exptl_crystal_F_000 840
_exptl_crystal_size_max 0.30
_exptl_crystal_size_mid 0.30
_exptl_crystal_size_min 0.27
_refine_diff_density_max 0.348
_refine_diff_density_min -0.620
_refine_ls_abs_structure_details 'Flack (1983), 531 Friedel pairs'
_refine_ls_abs_structure_Flack 0.513(19)
_refine_ls_extinction_method none
_refine_ls_goodness_of_fit_ref 1.048
_refine_ls_hydrogen_treatment mixed
_refine_ls_matrix_type full
_refine_ls_number_parameters 204
_refine_ls_number_reflns 2208
_refine_ls_number_restraints 3
_refine_ls_restrained_S_all 1.047
_refine_ls_R_factor_all 0.0476
_refine_ls_R_factor_gt 0.0426
_refine_ls_shift/su_max 0.001
_refine_ls_shift/su_max_lt 0.001
_refine_ls_shift/su_mean 0.000
_refine_ls_structure_factor_coef Fsqd
_refine_ls_weighting_details 'calc w=1/[\s^2^(Fo^2^)+(0.0877P)^2^+0.6851P] where P=(Fo^2^+2Fc^2^)/3'
_refine_ls_weighting_scheme calc
_refine_ls_wR_factor_gt 0.1198
_refine_ls_wR_factor_ref 0.1247
_reflns_number_gt 1992
_reflns_number_total 2208
_reflns_threshold_expression I>2\s(I)
_cod_data_source_file hb5004.cif
_cod_data_source_block I
_cod_original_sg_symbol_H-M 'C c'
_cod_database_code 2222328
_cod_database_fobs_code 2222328

loop_
_symmetry_equiv_pos_as_xyz
'x, y, z'
'x, -y, z+1/2'
'x+1/2, y+1/2, z'
'x+1/2, -y+1/2, z+1/2'

loop_
_atom_site_type_symbol
_atom_site_label
_atom_site_fract_x
_atom_site_fract_y
_atom_site_fract_z
_atom_site_U_iso_or_equiv
_atom_site_adp_type
_atom_site_calc_flag
_atom_site_refinement_flags
_atom_site_occupancy
_atom_site_disorder_assembly
_atom_site_disorder_group
Br Br1 0.39963(8) -0.26669(6) -0.15520(7) 0.0501(2) Uani d . 1 . .
Br Br2 0.48191(8) -0.46448(6) 0.30371(8) 0.0556(3) Uani d . 1 . .
O O1 0.5231(5) -0.0896(4) -0.0108(4) 0.0388(11) Uani d . 1 . .
H H1 0.5797 -0.0514 0.0166 0.058 Uiso calc R 1 . .
O O2 0.6295(7) 0.1701(5) 0.0431(5) 0.0548(16) Uani d . 1 . .
O O3 0.7666(6) 0.2128(4) 0.4081(5) 0.0466(14) Uani d . 1 . .
N N1 0.6150(6) 0.0066(5) 0.1793(5) 0.0341(12) Uani d . 1 . .
N N2 0.6578(6) 0.0982(4) 0.2312(5) 0.0360(12) Uani d D 1 . .
C C1 0.5608(6) -0.1684(5) 0.1883(6) 0.0300(13) Uani d . 1 . .
C C2 0.5188(6) -0.1713(5) 0.0627(6) 0.0306(13) Uani d . 1 . .
C C3 0.4675(7) -0.2629(5) 0.0147(7) 0.0351(14) Uani d . 1 . .
C C4 0.4612(7) -0.3510(5) 0.0854(8) 0.0389(15) Uani d . 1 . .
H H4 0.4296 -0.4122 0.0504 0.047 Uiso calc R 1 . .
C C5 0.5026(7) -0.3458(5) 0.2081(7) 0.0369(15) Uani d . 1 . .
C C6 0.5533(7) -0.2572(5) 0.2625(8) 0.0360(16) Uani d . 1 . .
H H6 0.5818 -0.2559 0.3456 0.043 Uiso calc R 1 . .
C C7 0.6101(7) -0.0736(5) 0.2472(6) 0.0343(14) Uani d . 1 . .
H H7 0.6369 -0.0714 0.3307 0.041 Uiso calc R 1 . .
C C8 0.6631(7) 0.1797(6) 0.1527(6) 0.0332(14) Uani d . 1 . .
C C9 0.7136(7) 0.2793(5) 0.2082(7) 0.0354(15) Uani d . 1 . .
C C10 0.7100(8) 0.3626(6) 0.1268(8) 0.0458(18) Uani d . 1 . .
H H10 0.6764 0.3535 0.0458 0.055 Uiso calc R 1 . .
C C11 0.7548(10) 0.4567(7) 0.1642(12) 0.063(3) Uani d . 1 . .
H H11 0.7503 0.5115 0.1090 0.076 Uiso calc R 1 . .
C C12 0.8069(9) 0.4715(7) 0.2835(11) 0.059(2) Uani d . 1 . .
H H12 0.8380 0.5358 0.3088 0.071 Uiso calc R 1 . .
C C13 0.8126(8) 0.3906(7) 0.3647(9) 0.052(2) Uani d . 1 . .
H H13 0.8486 0.4003 0.4449 0.062 Uiso calc R 1 . .
C C14 0.7652(7) 0.2940(6) 0.3286(7) 0.0386(15) Uani d . 1 . .
C C15 0.8276(10) 0.2211(8) 0.5282(8) 0.062(3) Uani d . 1 . .
H H15A 0.9101 0.2462 0.5248 0.093 Uiso calc R 1 . .
H H15B 0.8309 0.1545 0.5668 0.093 Uiso calc R 1 . .
H H15C 0.7833 0.2682 0.5748 0.093 Uiso calc R 1 . .
H H2 0.692(9) 0.097(9) 0.310(3) 0.080 Uiso d D 1 . .

loop_
_atom_site_aniso_label
_atom_site_aniso_U_11
_atom_site_aniso_U_22
_atom_site_aniso_U_33
_atom_site_aniso_U_12
_atom_site_aniso_U_13
_atom_site_aniso_U_23
Br1 0.0682(5) 0.0405(4) 0.0380(4) -0.0037(4) -0.0105(3) -0.0106(3)
Br2 0.0651(5) 0.0333(4) 0.0706(6) 0.0050(4) 0.0171(4) 0.0194(4)
O1 0.059(3) 0.029(2) 0.027(2) -0.007(2) -0.006(2) 0.0006(18)
O2 0.079(4) 0.043(3) 0.039(3) -0.015(3) -0.011(3) 0.005(3)
O3 0.060(4) 0.044(3) 0.033(3) -0.015(3) -0.007(2) -0.007(2)
N1 0.042(3) 0.030(3) 0.030(3) -0.006(2) 0.001(2) -0.005(2)
N2 0.050(3) 0.028(3) 0.029(3) -0.010(3) -0.003(2) -0.003(2)
C1 0.034(3) 0.026(3) 0.030(3) -0.001(2) 0.002(2) 0.002(2)
C2 0.036(3) 0.024(3) 0.031(3) 0.002(2) 0.000(3) 0.000(2)
C3 0.036(4) 0.034(3) 0.033(4) 0.003(3) -0.004(3) -0.003(3)
C4 0.038(4) 0.028(3) 0.050(4) 0.002(3) 0.004(3) -0.007(3)
C5 0.040(4) 0.028(3) 0.044(4) 0.005(3) 0.010(3) 0.006(3)
C6 0.039(4) 0.026(3) 0.042(4) 0.000(3) 0.002(3) 0.005(3)
C7 0.044(4) 0.029(3) 0.029(3) 0.001(3) -0.001(3) -0.001(2)
C8 0.035(3) 0.038(4) 0.025(3) -0.004(3) 0.000(3) -0.004(3)
C9 0.038(4) 0.032(4) 0.038(4) -0.005(3) 0.011(3) -0.008(3)
C10 0.051(5) 0.040(4) 0.048(4) 0.000(3) 0.010(3) 0.000(3)
C11 0.063(6) 0.034(4) 0.096(8) -0.003(4) 0.026(6) 0.005(5)
C12 0.056(5) 0.036(4) 0.088(7) -0.013(4) 0.018(5) -0.020(4)
C13 0.046(4) 0.046(5) 0.065(5) -0.016(4) 0.012(4) -0.030(4)
C14 0.035(4) 0.037(3) 0.045(4) -0.007(3) 0.008(3) -0.013(3)
C15 0.061(6) 0.086(7) 0.037(4) -0.011(5) -0.005(4) -0.007(4)

loop_
_atom_type_symbol
_atom_type_description
_atom_type_scat_dispersion_real
_atom_type_scat_dispersion_imag
_atom_type_scat_source
C C 0.0033 0.0016 'International Tables Vol C Tables 4.2.6.8 and 6.1.1.4'
H H 0.0000 0.0000 'International Tables Vol C Tables 4.2.6.8 and 6.1.1.4'
Br Br -0.2901 2.4595 'International Tables Vol C Tables 4.2.6.8 and 6.1.1.4'
N N 0.0061 0.0033 'International Tables Vol C Tables 4.2.6.8 and 6.1.1.4'
O O 0.0106 0.0060 'International Tables Vol C Tables 4.2.6.8 and 6.1.1.4'

loop_
_geom_angle_atom_site_label_1
_geom_angle_atom_site_label_2
_geom_angle_atom_site_label_3
_geom_angle_site_symmetry_1
_geom_angle_site_symmetry_3
_geom_angle
_geom_angle_publ_flag
C2 O1 H1 . . 109.5 ?
C14 O3 C15 . . 120.5(7) ?
C7 N1 N2 . . 119.5(6) ?
C8 N2 N1 . . 116.3(5) ?
C8 N2 H2 . . 125(7) ?
N1 N2 H2 . . 118(7) ?
C2 C1 C6 . . 120.5(6) ?
C2 C1 C7 . . 121.3(6) ?
C6 C1 C7 . . 118.1(6) ?
O1 C2 C3 . . 119.2(6) ?
O1 C2 C1 . . 122.8(6) ?
C3 C2 C1 . . 117.9(6) ?
C4 C3 C2 . . 122.3(7) ?
C4 C3 Br1 . . 118.8(5) ?
C2 C3 Br1 . . 118.9(5) ?
C5 C4 C3 . . 118.5(6) ?
C5 C4 H4 . . 120.8 ?
C3 C4 H4 . . 120.8 ?
C4 C5 C6 . . 122.4(6) ?
C4 C5 Br2 . . 117.3(5) ?
C6 C5 Br2 . . 120.3(6) ?
C5 C6 C1 . . 118.3(7) ?
C5 C6 H6 . . 120.9 ?
C1 C6 H6 . . 120.9 ?
N1 C7 C1 . . 117.5(6) ?
N1 C7 H7 . . 121.3 ?
C1 C7 H7 . . 121.3 ?
O2 C8 N2 . . 120.7(6) ?
O2 C8 C9 . . 122.7(6) ?
N2 C8 C9 . . 116.6(6) ?
C14 C9 C10 . . 118.7(7) ?
C14 C9 C8 . . 126.3(7) ?
C10 C9 C8 . . 114.9(7) ?
C11 C10 C9 . . 121.1(9) ?
C11 C10 H10 . . 119.4 ?
C9 C10 H10 . . 119.4 ?
C10 C11 C12 . . 120.3(9) ?
C10 C11 H11 . . 119.8 ?
C12 C11 H11 . . 119.8 ?
C13 C12 C11 . . 119.6(8) ?
C13 C12 H12 . . 120.2 ?
C11 C12 H12 . . 120.2 ?
C12 C13 C14 . . 120.9(9) ?
C12 C13 H13 . . 119.6 ?
C14 C13 H13 . . 119.6 ?
O3 C14 C9 . . 118.4(6) ?
O3 C14 C13 . . 122.2(7) ?
C9 C14 C13 . . 119.4(8) ?
O3 C15 H15A . . 109.5 ?
O3 C15 H15B . . 109.5 ?
H15A C15 H15B . . 109.5 ?
O3 C15 H15C . . 109.5 ?
H15A C15 H15C . . 109.5 ?
H15B C15 H15C . . 109.5 ?

loop_
_geom_bond_atom_site_label_1
_geom_bond_atom_site_label_2
_geom_bond_site_symmetry_2
_geom_bond_distance
_geom_bond_publ_flag
Br1 C3 . 1.925(7) ?
Br2 C5 . 1.889(7) ?
O1 C2 . 1.335(8) ?
O1 H1 . 0.8200 ?
O2 C8 . 1.222(8) ?
O3 C14 . 1.366(10) ?
O3 C15 . 1.411(11) ?
N1 C7 . 1.282(9) ?
N1 N2 . 1.375(8) ?
N2 C8 . 1.367(9) ?
N2 H2 . 0.90(5) ?
C1 C2 . 1.401(9) ?
C1 C6 . 1.417(9) ?
C1 C7 . 1.461(9) ?
C2 C3 . 1.389(10) ?
C3 C4 . 1.386(11) ?
C4 C5 . 1.372(11) ?
C4 H4 . 0.9300 ?
C5 C6 . 1.379(10) ?
C6 H6 . 0.9300 ?
C7 H7 . 0.9300 ?
C8 C9 . 1.504(10) ?
C9 C14 . 1.388(11) ?
C9 C10 . 1.398(11) ?
C10 C11 . 1.359(13) ?
C10 H10 . 0.9300 ?
C11 C12 . 1.380(17) ?
C11 H11 . 0.9300 ?
C12 C13 . 1.372(14) ?
C12 H12 . 0.9300 ?
C13 C14 . 1.394(10) ?
C13 H13 . 0.9300 ?
C15 H15A . 0.9600 ?
C15 H15B . 0.9600 ?
C15 H15C . 0.9600 ?

loop_
_geom_hbond_atom_site_label_D
_geom_hbond_atom_site_label_H
_geom_hbond_atom_site_label_A
_geom_hbond_site_symmetry_A
_geom_hbond_distance_DH
_geom_hbond_distance_HA
_geom_hbond_distance_DA
_geom_hbond_angle_DHA
N2 H2 O3 . 0.90(5) 1.97(9) 2.617(8) 128(9)
O1 H1 N1 . 0.82 1.93 2.535(7) 130

loop_
_cod_related_entry_id
_cod_related_entry_database
_cod_related_entry_code
1 ChemSpider 24742598
